data_1552235
loop_
_publ_author_name
'Schiegerl, Lorenz'
'Karttunen, Antti J.'
'Klein, Wilhelm'
'F\"assler, Thomas F'

_publ_section_title
;
 Silicon Clusters with Six and Seven Unsubstituted Vertices via a Two-step
 Reaction from Elemental Silicon
;
_journal_name_full 'Chemical Science'
_journal_paper_doi 10.1039/C9SC03324F
_journal_year 2019
_chemical_formula_sum 'C72 H138 K2 N4 O12 Si9 Sn2'
_chemical_formula_weight 1820.25
_chemical_properties_physical Air-sensitive
_space_group_crystal_system monoclinic
_space_group_IT_number 15
_space_group_name_Hall '-C 2yc'
_space_group_name_H-M_alt 'C 1 2/c 1'
_symmetry_space_group_name_Hall '-C 2yc'
_symmetry_space_group_name_H-M 'C 1 2/c 1'
_atom_sites_solution_hydrogens geom
_atom_sites_solution_primary direct
_atom_sites_solution_secondary difmap
_audit_creation_method SHELXL-2014/7
_audit_update_record
;
2019-02-11 deposited with the CCDC.    2019-08-15 downloaded from the CCDC.
;
_cell_angle_alpha 90
_cell_angle_beta 108.231(3)
_cell_angle_gamma 90
_cell_formula_units_Z 4
_cell_length_a 31.6324(14)
_cell_length_b 11.8423(7)
_cell_length_c 25.7817(12)
_cell_measurement_reflns_used 29120
_cell_measurement_temperature 150(2)
_cell_measurement_theta_max 35.63
_cell_measurement_theta_min 2.62
_cell_volume 9173.0(8)
_computing_cell_refinement 'STOE X-AREA 1.76'
_computing_data_collection 'STOE X-AREA 1.76'
_computing_data_reduction 'STOE X-AREA 1.76'
_computing_molecular_graphics 'DIAMOND 3.2k'
_computing_structure_refinement SHELXL-2014/7
_computing_structure_solution SHELXS-97
_diffrn_ambient_temperature 150(2)
_diffrn_detector Pilatus300K
_diffrn_detector_area_resol_mean 5.81
_diffrn_measured_fraction_theta_full 0.999
_diffrn_measured_fraction_theta_max 0.999
_diffrn_measurement_device_type 'STOE StadiVari'
_diffrn_measurement_method '\w scans'
_diffrn_radiation_collimation '0.6 mm diameter'
_diffrn_radiation_monochromator 'Graded multilayer mirror'
_diffrn_radiation_type 'Mo K\a'
_diffrn_radiation_wavelength 0.71073
_diffrn_reflns_av_R_equivalents 0.1068
_diffrn_reflns_av_unetI/netI 0.0678
_diffrn_reflns_Laue_measured_fraction_full 0.999
_diffrn_reflns_Laue_measured_fraction_max 0.999
_diffrn_reflns_limit_h_max 38
_diffrn_reflns_limit_h_min -38
_diffrn_reflns_limit_k_max 14
_diffrn_reflns_limit_k_min -14
_diffrn_reflns_limit_l_max 31
_diffrn_reflns_limit_l_min -31
_diffrn_reflns_number 97474
_diffrn_reflns_point_group_measured_fraction_full 0.999
_diffrn_reflns_point_group_measured_fraction_max 0.999
_diffrn_reflns_theta_full 25.242
_diffrn_reflns_theta_max 25.997
_diffrn_reflns_theta_min 2.594
_diffrn_source 'Genix 3D HF Mo'
_diffrn_source_current 1.000
_diffrn_source_power 0.050
_diffrn_source_voltage 50
_exptl_absorpt_coefficient_mu 0.806
_exptl_absorpt_correction_T_max 1.000
_exptl_absorpt_correction_T_min 0.893
_exptl_absorpt_correction_type empirical
_exptl_absorpt_process_details 'STOE X-AREA 1.76'
_exptl_crystal_colour yellow
_exptl_crystal_density_diffrn 1.318
_exptl_crystal_description block
_exptl_crystal_F_000 3832
_exptl_crystal_recrystallization_method 'Re-crystallisation from solvent: Fluorobenzene'
_exptl_crystal_size_max 0.35
_exptl_crystal_size_mid 0.2
_exptl_crystal_size_min 0.1
_refine_diff_density_max 1.074
_refine_diff_density_min -0.365
_refine_diff_density_rms 0.070
_refine_ls_extinction_method none
_refine_ls_goodness_of_fit_ref 0.928
_refine_ls_hydrogen_treatment constr
_refine_ls_matrix_type full
_refine_ls_number_parameters 511
_refine_ls_number_reflns 9014
_refine_ls_number_restraints 0
_refine_ls_restrained_S_all 0.928
_refine_ls_R_factor_all 0.0978
_refine_ls_R_factor_gt 0.0444
_refine_ls_shift/su_max 0.001
_refine_ls_shift/su_mean 0.000
_refine_ls_structure_factor_coef Fsqd
_refine_ls_weighting_details 'w=1/[\s^2^(Fo^2^)+(0.0451P)^2^] where P=(Fo^2^+2Fc^2^)/3'
_refine_ls_weighting_scheme calc
_refine_ls_wR_factor_gt 0.0836
_refine_ls_wR_factor_ref 0.0997
_reflns_number_gt 5313
_reflns_number_total 9014
_reflns_threshold_expression 'I > 2\s(I)'
_cod_data_source_file c9sc03324f2.cif
_cod_data_source_block LSP-377
_cod_database_code 1552235
_shelx_shelxl_version_number 2014/7
_shelx_space_group_comment
;
The symmetry employed for this shelxl refinement is uniquely defined
by the following loop, which should always be used as a source of
symmetry information in preference to the above space-group names.
They are only intended as comments.
;

loop_
_space_group_symop_operation_xyz
'x, y, z'
'-x, y, -z+1/2'
'x+1/2, y+1/2, z'
'-x+1/2, y+1/2, -z+1/2'
'-x, -y, -z'
'x, -y, z-1/2'
'-x+1/2, -y+1/2, -z'
'x+1/2, -y+1/2, z-1/2'

loop_
_atom_site_label
_atom_site_type_symbol
_atom_site_fract_x
_atom_site_fract_y
_atom_site_fract_z
_atom_site_U_iso_or_equiv
_atom_site_adp_type
_atom_site_occupancy
_atom_site_site_symmetry_order
_atom_site_calc_flag
_atom_site_refinement_flags_posn
_atom_site_refinement_flags_adp
_atom_site_refinement_flags_occupancy
_atom_site_disorder_assembly
_atom_site_disorder_group
Si1 Si 0.04782(4) 0.37695(12) 0.27638(5) 0.0467(3) Uani 1 1 d . . . . .
Si2 Si 0.00934(4) 0.37386(12) 0.17874(5) 0.0484(3) Uani 1 1 d . . . . .
Si3 Si 0.04875(4) 0.20293(12) 0.22490(5) 0.0466(3) Uani 1 1 d . . . . .
Si4 Si 0.03570(4) 0.20349(12) 0.32209(5) 0.0465(3) Uani 1 1 d . . . . .
Si5 Si 0.0000 0.06955(16) 0.2500 0.0561(5) Uani 1 2 d S T P . .
Sn Sn 0.13314(2) 0.38409(3) 0.31915(2) 0.04609(10) Uani 1 1 d . . . . .
C1 C 0.16866(17) 0.2409(5) 0.3667(3) 0.0833(19) Uani 1 1 d . . . . .
H1 H 0.1612 0.2433 0.4016 0.100 Uiso 1 1 calc R U . . .
C2 C 0.21879(16) 0.2583(6) 0.3834(3) 0.094(2) Uani 1 1 d . . . . .
H2A H 0.2266 0.3322 0.4020 0.112 Uiso 1 1 calc R U . . .
H2B H 0.2286 0.2589 0.3505 0.112 Uiso 1 1 calc R U . . .
C3 C 0.2438(2) 0.1599(8) 0.4235(4) 0.129(3) Uani 1 1 d . . . . .
H3A H 0.2762 0.1678 0.4304 0.155 Uiso 1 1 calc R U . . .
H3B H 0.2380 0.1686 0.4588 0.155 Uiso 1 1 calc R U . . .
C4 C 0.2308(2) 0.0520(7) 0.4032(3) 0.105(2) Uani 1 1 d . . . . .
H4A H 0.2453 -0.0043 0.4315 0.126 Uiso 1 1 calc R U . . .
H4B H 0.2410 0.0384 0.3712 0.126 Uiso 1 1 calc R U . . .
C5 C 0.18082(18) 0.0354(5) 0.3864(3) 0.0790(17) Uani 1 1 d . . . . .
H5A H 0.1709 0.0377 0.4192 0.095 Uiso 1 1 calc R U . . .
H5B H 0.1731 -0.0395 0.3691 0.095 Uiso 1 1 calc R U . . .
C6 C 0.15636(18) 0.1299(6) 0.3455(3) 0.0900(19) Uani 1 1 d . . . . .
H6A H 0.1636 0.1212 0.3110 0.108 Uiso 1 1 calc R U . . .
H6B H 0.1238 0.1204 0.3370 0.108 Uiso 1 1 calc R U . . .
C7 C 0.16545(13) 0.4317(4) 0.25809(18) 0.0454(10) Uani 1 1 d . . . . .
H7 H 0.1957 0.4616 0.2784 0.054 Uiso 1 1 calc R U . . .
C8 C 0.13948(15) 0.5274(4) 0.2228(2) 0.0547(12) Uani 1 1 d . . . . .
H8A H 0.1382 0.5922 0.2465 0.066 Uiso 1 1 calc R U . . .
H8B H 0.1086 0.5020 0.2044 0.066 Uiso 1 1 calc R U . . .
C9 C 0.16022(18) 0.5658(5) 0.1797(2) 0.0639(14) Uani 1 1 d . . . . .
H9A H 0.1412 0.6244 0.1563 0.077 Uiso 1 1 calc R U . . .
H9B H 0.1898 0.5995 0.1979 0.077 Uiso 1 1 calc R U . . .
C10 C 0.16517(17) 0.4663(5) 0.1445(2) 0.0641(14) Uani 1 1 d . . . . .
H10A H 0.1353 0.4368 0.1240 0.077 Uiso 1 1 calc R U . . .
H10B H 0.1798 0.4920 0.1178 0.077 Uiso 1 1 calc R U . . .
C11 C 0.19250(15) 0.3734(5) 0.1794(2) 0.0592(13) Uani 1 1 d . . . . .
H11A H 0.2231 0.4012 0.1976 0.071 Uiso 1 1 calc R U . . .
H11B H 0.1944 0.3088 0.1559 0.071 Uiso 1 1 calc R U . . .
C12 C 0.17192(15) 0.3334(4) 0.2231(2) 0.0556(12) Uani 1 1 d . . . . .
H12A H 0.1428 0.2972 0.2049 0.067 Uiso 1 1 calc R U . . .
H12B H 0.1916 0.2763 0.2467 0.067 Uiso 1 1 calc R U . . .
C13A C 0.1460(4) 0.5421(12) 0.3714(6) 0.045(3) Uani 0.533(19) 1 d . . P A 1
H13A H 0.1230 0.5994 0.3530 0.053 Uiso 0.533(19) 1 calc R U P A 1
C14A C 0.1878(10) 0.586(3) 0.3749(14) 0.087(10) Uani 0.533(19) 1 d . . P A 1
H14A H 0.1890 0.6034 0.3378 0.105 Uiso 0.533(19) 1 calc R U P A 1
H14B H 0.2111 0.5296 0.3916 0.105 Uiso 0.533(19) 1 calc R U P A 1
C15A C 0.1979(6) 0.7047(14) 0.4128(9) 0.063(4) Uani 0.533(19) 1 d . . P A 1
H15A H 0.2276 0.7349 0.4154 0.075 Uiso 0.533(19) 1 calc R U P A 1
H15B H 0.1753 0.7628 0.3958 0.075 Uiso 0.533(19) 1 calc R U P A 1
C16A C 0.1958(6) 0.6763(13) 0.4683(6) 0.071(4) Uani 0.533(19) 1 d . . P A 1
H16A H 0.1981 0.7452 0.4907 0.085 Uiso 0.533(19) 1 calc R U P A 1
H16B H 0.2201 0.6238 0.4873 0.085 Uiso 0.533(19) 1 calc R U P A 1
C17A C 0.1502(10) 0.620(3) 0.4574(14) 0.096(8) Uani 0.533(19) 1 d . . P A 1
H17A H 0.1460 0.6041 0.4931 0.115 Uiso 0.533(19) 1 calc R U P A 1
H17B H 0.1272 0.6755 0.4384 0.115 Uiso 0.533(19) 1 calc R U P A 1
C18A C 0.1416(6) 0.5176(12) 0.4263(6) 0.061(4) Uani 0.533(19) 1 d . . P A 1
H18A H 0.1112 0.4900 0.4224 0.073 Uiso 0.533(19) 1 calc R U P A 1
H18B H 0.1632 0.4586 0.4450 0.073 Uiso 0.533(19) 1 calc R U P A 1
C13B C 0.1580(4) 0.4921(17) 0.3888(6) 0.052(4) Uani 0.467(19) 1 d . . P A 2
H13B H 0.1760 0.4451 0.4203 0.063 Uiso 0.467(19) 1 calc R U P A 2
C14B C 0.1906(7) 0.599(3) 0.3794(11) 0.051(7) Uani 0.467(19) 1 d . . P A 2
H14C H 0.2150 0.5673 0.3674 0.062 Uiso 0.467(19) 1 calc R U P A 2
H14D H 0.1727 0.6498 0.3505 0.062 Uiso 0.467(19) 1 calc R U P A 2
C15B C 0.2085(8) 0.659(2) 0.4279(12) 0.084(7) Uani 0.467(19) 1 d . . P A 2
H15C H 0.2288 0.7188 0.4224 0.101 Uiso 0.467(19) 1 calc R U P A 2
H15D H 0.2259 0.6082 0.4571 0.101 Uiso 0.467(19) 1 calc R U P A 2
C16B C 0.1703(8) 0.7146(17) 0.4450(9) 0.090(6) Uani 0.467(19) 1 d . . P A 2
H16C H 0.1834 0.7682 0.4752 0.108 Uiso 0.467(19) 1 calc R U P A 2
H16D H 0.1512 0.7584 0.4137 0.108 Uiso 0.467(19) 1 calc R U P A 2
C17B C 0.1416(9) 0.631(3) 0.4631(13) 0.071(7) Uani 0.467(19) 1 d . . P A 2
H17C H 0.1174 0.6687 0.4730 0.085 Uiso 0.467(19) 1 calc R U P A 2
H17D H 0.1595 0.5845 0.4943 0.085 Uiso 0.467(19) 1 calc R U P A 2
C18B C 0.1216(6) 0.5521(17) 0.4059(8) 0.068(4) Uani 0.467(19) 1 d . . P A 2
H18C H 0.1009 0.4948 0.4120 0.081 Uiso 0.467(19) 1 calc R U P A 2
H18D H 0.1045 0.6016 0.3757 0.081 Uiso 0.467(19) 1 calc R U P A 2
K K 0.41869(3) 0.38820(9) 0.38771(4) 0.0457(2) Uani 1 1 d . . . . .
N1 N 0.34194(12) 0.5174(4) 0.40543(16) 0.0585(11) Uani 1 1 d . . . . .
N2 N 0.49332(11) 0.2569(3) 0.37206(14) 0.0474(9) Uani 1 1 d . . . . .
O1 O 0.34375(9) 0.4398(3) 0.29789(12) 0.0534(8) Uani 1 1 d . . . . .
O2 O 0.40926(9) 0.2932(3) 0.28481(11) 0.0476(7) Uani 1 1 d . . . . .
O3 O 0.45017(11) 0.1892(3) 0.45438(13) 0.0583(8) Uani 1 1 d . . . . .
O4 O 0.37053(11) 0.2917(3) 0.45481(13) 0.0635(9) Uani 1 1 d . . . . .
O5 O 0.43402(10) 0.6065(3) 0.44210(11) 0.0531(8) Uani 1 1 d . . . . .
O6 O 0.50018(9) 0.4876(3) 0.41180(12) 0.0553(8) Uani 1 1 d . . . . .
C19 C 0.31322(15) 0.5565(5) 0.3517(2) 0.0656(14) Uani 1 1 d . . . . .
H19A H 0.3277 0.6219 0.3403 0.079 Uiso 1 1 calc R U . . .
H19B H 0.2847 0.5833 0.3556 0.079 Uiso 1 1 calc R U . . .
C20 C 0.30340(15) 0.4688(5) 0.3075(2) 0.0673(15) Uani 1 1 d . . . . .
H20A H 0.2902 0.4011 0.3188 0.081 Uiso 1 1 calc R U . . .
H20B H 0.2819 0.4989 0.2736 0.081 Uiso 1 1 calc R U . . .
C21 C 0.33689(14) 0.3704(5) 0.25108(18) 0.0570(12) Uani 1 1 d . . . . .
H21A H 0.3152 0.4064 0.2191 0.068 Uiso 1 1 calc R U . . .
H21B H 0.3248 0.2963 0.2572 0.068 Uiso 1 1 calc R U . . .
C22 C 0.38047(15) 0.3544(4) 0.24054(19) 0.0569(13) Uani 1 1 d . . . . .
H22A H 0.3759 0.3124 0.2060 0.068 Uiso 1 1 calc R U . . .
H22B H 0.3937 0.4287 0.2372 0.068 Uiso 1 1 calc R U . . .
C23 C 0.44848(14) 0.2589(4) 0.27317(18) 0.0495(11) Uani 1 1 d . . . . .
H23A H 0.4647 0.3261 0.2667 0.059 Uiso 1 1 calc R U . . .
H23B H 0.4404 0.2118 0.2398 0.059 Uiso 1 1 calc R U . . .
C24 C 0.47755(15) 0.1927(4) 0.3205(2) 0.0554(12) Uani 1 1 d . . . . .
H24A H 0.4608 0.1259 0.3263 0.067 Uiso 1 1 calc R U . . .
H24B H 0.5037 0.1649 0.3110 0.067 Uiso 1 1 calc R U . . .
C25 C 0.51097(16) 0.1789(5) 0.4179(2) 0.0696(16) Uani 1 1 d . . . . .
H25A H 0.5288 0.2223 0.4501 0.084 Uiso 1 1 calc R U . . .
H25B H 0.5311 0.1245 0.4083 0.084 Uiso 1 1 calc R U . . .
C26 C 0.47527(19) 0.1136(5) 0.4331(2) 0.0777(16) Uani 1 1 d . . . . .
H26A H 0.4555 0.0750 0.4005 0.093 Uiso 1 1 calc R U . . .
H26B H 0.4893 0.0556 0.4608 0.093 Uiso 1 1 calc R U . . .
C27 C 0.41749(17) 0.1302(5) 0.4718(2) 0.0683(15) Uani 1 1 d . . . . .
H27A H 0.4323 0.0737 0.4999 0.082 Uiso 1 1 calc R U . . .
H27B H 0.3968 0.0899 0.4404 0.082 Uiso 1 1 calc R U . . .
C28 C 0.39237(17) 0.2112(5) 0.4946(2) 0.0631(14) Uani 1 1 d . . . . .
H28A H 0.3701 0.1699 0.5072 0.076 Uiso 1 1 calc R U . . .
H28B H 0.4131 0.2501 0.5265 0.076 Uiso 1 1 calc R U . . .
C29 C 0.34616(18) 0.3704(6) 0.4764(2) 0.0757(16) Uani 1 1 d . . . . .
H29A H 0.3671 0.4187 0.5041 0.091 Uiso 1 1 calc R U . . .
H29B H 0.3273 0.3292 0.4943 0.091 Uiso 1 1 calc R U . . .
C30 C 0.31738(17) 0.4429(6) 0.4309(2) 0.0787(17) Uani 1 1 d . . . . .
H30A H 0.2981 0.3931 0.4025 0.094 Uiso 1 1 calc R U . . .
H30B H 0.2978 0.4897 0.4456 0.094 Uiso 1 1 calc R U . . .
C31 C 0.35886(17) 0.6162(5) 0.4404(2) 0.0702(14) Uani 1 1 d . . . . .
H31A H 0.3691 0.5913 0.4790 0.084 Uiso 1 1 calc R U . . .
H31B H 0.3341 0.6701 0.4361 0.084 Uiso 1 1 calc R U . . .
C32 C 0.39626(17) 0.6763(5) 0.4283(2) 0.0660(14) Uani 1 1 d . . . . .
H32A H 0.3875 0.6957 0.3890 0.079 Uiso 1 1 calc R U . . .
H32B H 0.4031 0.7473 0.4496 0.079 Uiso 1 1 calc R U . . .
C33 C 0.47053(17) 0.6616(5) 0.43020(19) 0.0615(14) Uani 1 1 d . . . . .
H33A H 0.4780 0.7326 0.4514 0.074 Uiso 1 1 calc R U . . .
H33B H 0.4617 0.6809 0.3909 0.074 Uiso 1 1 calc R U . . .
C34 C 0.51010(16) 0.5870(5) 0.4443(2) 0.0621(15) Uani 1 1 d . . . . .
H34A H 0.5354 0.6271 0.4378 0.074 Uiso 1 1 calc R U . . .
H34B H 0.5187 0.5665 0.4835 0.074 Uiso 1 1 calc R U . . .
C35 C 0.53894(14) 0.4260(5) 0.4135(2) 0.0606(14) Uani 1 1 d . . . . .
H35A H 0.5512 0.3892 0.4496 0.073 Uiso 1 1 calc R U . . .
H35B H 0.5618 0.4779 0.4084 0.073 Uiso 1 1 calc R U . . .
C36 C 0.52772(14) 0.3380(4) 0.36936(19) 0.0529(12) Uani 1 1 d . . . . .
H36A H 0.5176 0.3766 0.3335 0.063 Uiso 1 1 calc R U . . .
H36B H 0.5552 0.2957 0.3712 0.063 Uiso 1 1 calc R U . . .

loop_
_atom_site_aniso_label
_atom_site_aniso_U_11
_atom_site_aniso_U_22
_atom_site_aniso_U_33
_atom_site_aniso_U_23
_atom_site_aniso_U_13
_atom_site_aniso_U_12
Si1 0.0432(6) 0.0480(7) 0.0522(7) -0.0027(7) 0.0198(5) -0.0073(6)
Si2 0.0520(6) 0.0473(8) 0.0512(7) 0.0102(6) 0.0237(5) 0.0019(6)
Si3 0.0448(6) 0.0520(8) 0.0459(7) 0.0000(6) 0.0185(5) 0.0077(6)
Si4 0.0470(6) 0.0498(8) 0.0440(7) 0.0050(6) 0.0162(5) 0.0013(6)
Si5 0.0707(12) 0.0352(10) 0.0627(13) 0.000 0.0213(10) 0.000
Sn 0.04205(15) 0.04803(18) 0.05100(19) -0.00090(18) 0.01860(12) -0.00174(16)
C1 0.055(3) 0.065(4) 0.118(5) 0.025(4) 0.010(3) 0.000(3)
C2 0.048(3) 0.078(4) 0.138(6) 0.028(4) 0.005(3) -0.004(3)
C3 0.057(4) 0.121(7) 0.173(8) 0.015(6) -0.015(4) 0.009(4)
C4 0.078(4) 0.081(5) 0.146(7) 0.019(5) 0.019(4) 0.025(4)
C5 0.083(4) 0.056(4) 0.104(5) 0.012(3) 0.036(3) 0.008(3)
C6 0.058(3) 0.081(5) 0.118(5) 0.007(4) 0.010(3) 0.012(3)
C7 0.041(2) 0.047(3) 0.051(3) -0.001(2) 0.019(2) -0.0014(19)
C8 0.057(3) 0.049(3) 0.063(3) -0.002(2) 0.026(2) 0.001(2)
C9 0.072(3) 0.062(3) 0.062(3) 0.006(3) 0.026(3) -0.005(3)
C10 0.071(3) 0.073(4) 0.055(3) -0.006(3) 0.028(3) -0.018(3)
C11 0.057(3) 0.063(3) 0.065(3) -0.017(3) 0.030(2) -0.008(3)
C12 0.056(3) 0.057(3) 0.060(3) -0.003(2) 0.026(2) 0.002(2)
C13A 0.043(6) 0.041(7) 0.048(7) -0.007(5) 0.012(5) -0.007(5)
C14A 0.099(18) 0.082(15) 0.081(15) -0.058(12) 0.028(12) -0.010(13)
C15A 0.054(9) 0.038(9) 0.081(10) -0.011(7) 0.000(7) -0.006(6)
C16A 0.076(9) 0.074(9) 0.053(8) -0.017(6) 0.006(7) -0.015(7)
C17A 0.135(17) 0.104(15) 0.088(14) -0.017(12) 0.091(11) 0.020(13)
C18A 0.082(10) 0.049(8) 0.061(9) 0.006(6) 0.033(7) -0.003(6)
C13B 0.040(6) 0.065(11) 0.047(8) 0.001(7) 0.006(5) 0.007(6)
C14B 0.043(10) 0.068(15) 0.049(12) -0.005(12) 0.023(8) -0.022(10)
C15B 0.060(11) 0.087(19) 0.11(2) -0.044(13) 0.038(12) -0.012(10)
C16B 0.101(14) 0.094(13) 0.073(12) -0.042(10) 0.026(11) -0.008(11)
C17B 0.079(10) 0.100(15) 0.053(9) -0.050(9) 0.050(10) -0.017(11)
C18B 0.075(10) 0.074(11) 0.066(11) -0.008(8) 0.040(9) 0.014(8)
K 0.0430(4) 0.0550(6) 0.0381(5) -0.0014(5) 0.0111(4) -0.0029(5)
N1 0.050(2) 0.074(3) 0.052(2) -0.002(2) 0.0176(19) 0.004(2)
N2 0.051(2) 0.054(2) 0.041(2) 0.0127(18) 0.0200(17) 0.0080(17)
O1 0.0434(16) 0.065(2) 0.0484(19) -0.0078(16) 0.0092(14) -0.0001(15)
O2 0.0536(16) 0.055(2) 0.0358(16) 0.0026(14) 0.0159(13) -0.0016(14)
O3 0.071(2) 0.060(2) 0.049(2) 0.0088(17) 0.0252(16) -0.0036(17)
O4 0.071(2) 0.075(3) 0.051(2) 0.0096(19) 0.0286(17) -0.0046(19)
O5 0.0635(18) 0.056(2) 0.0396(17) 0.0015(16) 0.0154(14) -0.0014(17)
O6 0.0505(17) 0.067(2) 0.0460(19) -0.0095(16) 0.0119(14) -0.0165(16)
C19 0.047(3) 0.077(4) 0.068(4) -0.005(3) 0.011(2) 0.013(3)
C20 0.044(2) 0.091(4) 0.061(3) -0.009(3) 0.009(2) 0.000(3)
C21 0.051(2) 0.071(4) 0.040(3) -0.002(3) 0.0018(19) -0.007(3)
C22 0.061(3) 0.066(4) 0.040(3) -0.001(2) 0.011(2) 0.001(2)
C23 0.058(3) 0.053(3) 0.038(3) -0.007(2) 0.017(2) -0.006(2)
C24 0.061(3) 0.046(3) 0.068(3) 0.001(2) 0.033(3) 0.002(2)
C25 0.064(3) 0.087(4) 0.063(3) 0.031(3) 0.026(3) 0.023(3)
C26 0.098(4) 0.068(4) 0.078(4) 0.034(3) 0.044(3) 0.023(4)
C27 0.083(3) 0.067(4) 0.060(3) 0.015(3) 0.029(3) -0.015(3)
C28 0.071(3) 0.077(4) 0.046(3) 0.004(3) 0.025(2) -0.022(3)
C29 0.078(3) 0.093(5) 0.072(4) -0.003(3) 0.047(3) -0.005(3)
C30 0.058(3) 0.107(5) 0.082(4) 0.000(4) 0.037(3) 0.006(3)
C31 0.073(3) 0.081(4) 0.057(3) -0.012(3) 0.021(3) 0.022(3)
C32 0.078(3) 0.058(3) 0.055(3) -0.006(3) 0.010(3) 0.002(3)
C33 0.089(4) 0.061(3) 0.038(3) -0.006(2) 0.026(3) -0.026(3)
C34 0.066(3) 0.076(4) 0.046(3) -0.008(3) 0.021(2) -0.031(3)
C35 0.044(2) 0.085(4) 0.049(3) 0.003(3) 0.009(2) -0.005(2)
C36 0.044(2) 0.072(3) 0.045(3) 0.011(2) 0.017(2) 0.006(2)

loop_
_atom_type_symbol
_atom_type_description
_atom_type_scat_dispersion_real
_atom_type_scat_dispersion_imag
_atom_type_scat_source
C C 0.0033 0.0016 'International Tables Vol C Tables 4.2.6.8 and 6.1.1.4'
H H 0.0000 0.0000 'International Tables Vol C Tables 4.2.6.8 and 6.1.1.4'
N N 0.0061 0.0033 'International Tables Vol C Tables 4.2.6.8 and 6.1.1.4'
O O 0.0106 0.0060 'International Tables Vol C Tables 4.2.6.8 and 6.1.1.4'
K K 0.2009 0.2494 'International Tables Vol C Tables 4.2.6.8 and 6.1.1.4'
Si Si 0.0817 0.0704 'International Tables Vol C Tables 4.2.6.8 and 6.1.1.4'
Sn Sn -0.6537 1.4246 'International Tables Vol C Tables 4.2.6.8 and 6.1.1.4'

loop_
_geom_angle_atom_site_label_1
_geom_angle_atom_site_label_2
_geom_angle_atom_site_label_3
_geom_angle
_geom_angle_site_symmetry_1
_geom_angle_site_symmetry_3
Si2 Si1 Si2 106.66(5) . 2
Si2 Si1 Si3 60.94(5) . .
Si2 Si1 Si3 112.38(6) 2 .
Si2 Si1 Si4 112.43(7) . .
Si2 Si1 Si4 60.57(5) 2 .
Si3 Si1 Si4 65.66(5) . .
Si2 Si1 Sn 124.18(5) . .
Si2 Si1 Sn 129.16(6) 2 .
Si3 Si1 Sn 94.05(5) . .
Si4 Si1 Sn 97.00(5) . .
Si1 Si2 Si1 73.32(5) . 2
Si1 Si2 Si4 97.01(6) . 2
Si1 Si2 Si4 60.21(5) 2 2
Si1 Si2 Si3 60.06(5) . .
Si1 Si2 Si3 96.95(6) 2 .
Si4 Si2 Si3 62.51(5) 2 .
Si5 Si3 Si1 106.57(6) . .
Si5 Si3 Si2 113.12(6) . .
Si1 Si3 Si2 59.00(5) . .
Si5 Si3 Si4 58.26(4) . 2
Si1 Si3 Si4 93.80(6) . 2
Si2 Si3 Si4 58.52(5) . 2
Si5 Si3 Si4 56.88(4) . .
Si1 Si3 Si4 57.18(5) . .
Si2 Si3 Si4 104.30(6) . .
Si4 Si3 Si4 89.95(5) 2 .
Si5 Si4 Si1 106.44(6) . .
Si5 Si4 Si2 113.43(6) . 2
Si1 Si4 Si2 59.23(5) . 2
Si5 Si4 Si3 58.14(5) . 2
Si1 Si4 Si3 94.09(6) . 2
Si2 Si4 Si3 58.97(5) 2 2
Si5 Si4 Si3 56.76(4) . .
Si1 Si4 Si3 57.15(5) . .
Si2 Si4 Si3 104.66(6) 2 .
Si3 Si4 Si3 90.04(5) 2 .
Si3 Si5 Si3 99.01(9) 2 .
Si3 Si5 Si4 63.59(5) 2 .
Si3 Si5 Si4 66.36(6) . .
Si3 Si5 Si4 66.36(6) 2 2
Si3 Si5 Si4 63.59(5) . 2
Si4 Si5 Si4 98.73(9) . 2
C13B Sn C1 90.2(6) . .
C13B Sn C7 108.4(4) . .
C1 Sn C7 109.1(2) . .
C1 Sn C13A 110.0(5) . .
C7 Sn C13A 100.2(3) . .
C13B Sn Si1 116.0(4) . .
C1 Sn Si1 120.01(15) . .
C7 Sn Si1 111.14(12) . .
C13A Sn Si1 104.5(4) . .
C6 C1 C2 111.6(5) . .
C6 C1 Sn 117.9(4) . .
C2 C1 Sn 111.2(4) . .
C6 C1 H1 105.0 . .
C2 C1 H1 105.0 . .
Sn C1 H1 105.0 . .
C1 C2 C3 110.3(5) . .
C1 C2 H2A 109.6 . .
C3 C2 H2A 109.6 . .
C1 C2 H2B 109.6 . .
C3 C2 H2B 109.6 . .
H2A C2 H2B 108.1 . .
C4 C3 C2 113.6(7) . .
C4 C3 H3A 108.9 . .
C2 C3 H3A 108.9 . .
C4 C3 H3B 108.9 . .
C2 C3 H3B 108.9 . .
H3A C3 H3B 107.7 . .
C3 C4 C5 112.7(6) . .
C3 C4 H4A 109.1 . .
C5 C4 H4A 109.1 . .
C3 C4 H4B 109.1 . .
C5 C4 H4B 109.1 . .
H4A C4 H4B 107.8 . .
C4 C5 C6 110.5(5) . .
C4 C5 H5A 109.5 . .
C6 C5 H5A 109.5 . .
C4 C5 H5B 109.5 . .
C6 C5 H5B 109.5 . .
H5A C5 H5B 108.1 . .
C1 C6 C5 112.4(5) . .
C1 C6 H6A 109.1 . .
C5 C6 H6A 109.1 . .
C1 C6 H6B 109.1 . .
C5 C6 H6B 109.1 . .
H6A C6 H6B 107.9 . .
C8 C7 C12 111.2(4) . .
C8 C7 Sn 109.5(3) . .
C12 C7 Sn 114.0(3) . .
C8 C7 H7 107.3 . .
C12 C7 H7 107.3 . .
Sn C7 H7 107.3 . .
C7 C8 C9 112.5(4) . .
C7 C8 H8A 109.1 . .
C9 C8 H8A 109.1 . .
C7 C8 H8B 109.1 . .
C9 C8 H8B 109.1 . .
H8A C8 H8B 107.8 . .
C10 C9 C8 110.5(4) . .
C10 C9 H9A 109.6 . .
C8 C9 H9A 109.6 . .
C10 C9 H9B 109.6 . .
C8 C9 H9B 109.6 . .
H9A C9 H9B 108.1 . .
C11 C10 C9 110.8(4) . .
C11 C10 H10A 109.5 . .
C9 C10 H10A 109.5 . .
C11 C10 H10B 109.5 . .
C9 C10 H10B 109.5 . .
H10A C10 H10B 108.1 . .
C10 C11 C12 111.4(4) . .
C10 C11 H11A 109.3 . .
C12 C11 H11A 109.3 . .
C10 C11 H11B 109.3 . .
C12 C11 H11B 109.3 . .
H11A C11 H11B 108.0 . .
C7 C12 C11 111.3(4) . .
C7 C12 H12A 109.4 . .
C11 C12 H12A 109.4 . .
C7 C12 H12B 109.4 . .
C11 C12 H12B 109.4 . .
H12A C12 H12B 108.0 . .
C14A C13A C18A 112.2(19) . .
C14A C13A Sn 109.7(15) . .
C18A C13A Sn 110.5(9) . .
C14A C13A H13A 108.1 . .
C18A C13A H13A 108.1 . .
Sn C13A H13A 108.1 . .
C13A C14A C15A 111(2) . .
C13A C14A H14A 109.5 . .
C15A C14A H14A 109.5 . .
C13A C14A H14B 109.5 . .
C15A C14A H14B 109.5 . .
H14A C14A H14B 108.1 . .
C16A C15A C14A 108.2(16) . .
C16A C15A H15A 110.1 . .
C14A C15A H15A 110.1 . .
C16A C15A H15B 110.1 . .
C14A C15A H15B 110.1 . .
H15A C15A H15B 108.4 . .
C15A C16A C17A 104.1(18) . .
C15A C16A H16A 110.9 . .
C17A C16A H16A 110.9 . .
C15A C16A H16B 110.9 . .
C17A C16A H16B 110.9 . .
H16A C16A H16B 109.0 . .
C18A C17A C16A 118.3(17) . .
C18A C17A H17A 107.7 . .
C16A C17A H17A 107.7 . .
C18A C17A H17B 107.7 . .
C16A C17A H17B 107.7 . .
H17A C17A H17B 107.1 . .
C17A C18A C13A 108.0(19) . .
C17A C18A H18A 110.1 . .
C13A C18A H18A 110.1 . .
C17A C18A H18B 110.1 . .
C13A C18A H18B 110.1 . .
H18A C18A H18B 108.4 . .
C18B C13B C14B 103.9(17) . .
C18B C13B Sn 114.0(10) . .
C14B C13B Sn 113.9(13) . .
C18B C13B H13B 108.3 . .
C14B C13B H13B 108.3 . .
Sn C13B H13B 108.3 . .
C15B C14B C13B 110.5(18) . .
C15B C14B H14C 109.5 . .
C13B C14B H14C 109.5 . .
C15B C14B H14D 109.5 . .
C13B C14B H14D 109.5 . .
H14C C14B H14D 108.1 . .
C14B C15B C16B 110(2) . .
C14B C15B H15C 109.8 . .
C16B C15B H15C 109.8 . .
C14B C15B H15D 109.8 . .
C16B C15B H15D 109.8 . .
H15C C15B H15D 108.2 . .
C17B C16B C15B 114(2) . .
C17B C16B H16C 108.8 . .
C15B C16B H16C 108.8 . .
C17B C16B H16D 108.8 . .
C15B C16B H16D 108.8 . .
H16C C16B H16D 107.7 . .
C16B C17B C18B 101(2) . .
C16B C17B H17C 111.6 . .
C18B C17B H17C 111.6 . .
C16B C17B H17D 111.6 . .
C18B C17B H17D 111.6 . .
H17C C17B H17D 109.4 . .
C13B C18B C17B 113.3(15) . .
C13B C18B H18C 108.9 . .
C17B C18B H18C 108.9 . .
C13B C18B H18D 108.9 . .
C17B C18B H18D 108.9 . .
H18C C18B H18D 107.7 . .
O6 K O2 101.64(9) . .
O6 K O1 125.97(10) . .
O2 K O1 59.79(9) . .
O6 K O4 132.57(10) . .
O2 K O4 119.29(10) . .
O1 K O4 96.48(9) . .
O6 K O3 95.21(10) . .
O2 K O3 98.59(10) . .
O1 K O3 135.08(10) . .
O4 K O3 57.96(10) . .
O6 K O5 60.17(9) . .
O2 K O5 139.77(9) . .
O1 K O5 100.04(9) . .
O4 K O5 95.90(10) . .
O3 K O5 117.47(9) . .
O6 K N2 61.27(11) . .
O2 K N2 60.94(9) . .
O1 K N2 120.30(10) . .
O4 K N2 117.97(11) . .
O3 K N2 60.89(9) . .
O5 K N2 120.87(10) . .
O6 K N1 119.63(11) . .
O2 K N1 119.49(10) . .
O1 K N1 60.33(10) . .
O4 K N1 60.56(11) . .
O3 K N1 117.67(10) . .
O5 K N1 59.86(10) . .
N2 K N1 178.52(11) . .
C30 N1 C31 110.3(4) . .
C30 N1 C19 110.8(4) . .
C31 N1 C19 108.9(4) . .
C30 N1 K 109.1(3) . .
C31 N1 K 109.8(3) . .
C19 N1 K 107.8(3) . .
C25 N2 C36 110.4(4) . .
C25 N2 C24 109.7(4) . .
C36 N2 C24 109.9(3) . .
C25 N2 K 109.9(3) . .
C36 N2 K 107.3(3) . .
C24 N2 K 109.5(2) . .
C20 O1 C21 112.5(3) . .
C20 O1 K 118.8(3) . .
C21 O1 K 116.1(3) . .
C22 O2 C23 111.0(3) . .
C22 O2 K 114.0(3) . .
C23 O2 K 118.1(2) . .
C26 O3 C27 111.1(4) . .
C26 O3 K 114.5(3) . .
C27 O3 K 115.8(3) . .
C28 O4 C29 111.0(4) . .
C28 O4 K 118.3(3) . .
C29 O4 K 115.3(3) . .
C32 O5 C33 110.7(4) . .
C32 O5 K 113.6(3) . .
C33 O5 K 108.9(3) . .
C35 O6 C34 112.3(3) . .
C35 O6 K 122.2(3) . .
C34 O6 K 120.7(3) . .
N1 C19 C20 114.6(5) . .
N1 C19 H19A 108.6 . .
C20 C19 H19A 108.6 . .
N1 C19 H19B 108.6 . .
C20 C19 H19B 108.6 . .
H19A C19 H19B 107.6 . .
O1 C20 C19 108.5(4) . .
O1 C20 H20A 110.0 . .
C19 C20 H20A 110.0 . .
O1 C20 H20B 110.0 . .
C19 C20 H20B 110.0 . .
H20A C20 H20B 108.4 . .
O1 C21 C22 108.8(4) . .
O1 C21 H21A 109.9 . .
C22 C21 H21A 109.9 . .
O1 C21 H21B 109.9 . .
C22 C21 H21B 109.9 . .
H21A C21 H21B 108.3 . .
O2 C22 C21 108.3(4) . .
O2 C22 H22A 110.0 . .
C21 C22 H22A 110.0 . .
O2 C22 H22B 110.0 . .
C21 C22 H22B 110.0 . .
H22A C22 H22B 108.4 . .
O2 C23 C24 109.3(3) . .
O2 C23 H23A 109.8 . .
C24 C23 H23A 109.8 . .
O2 C23 H23B 109.8 . .
C24 C23 H23B 109.8 . .
H23A C23 H23B 108.3 . .
N2 C24 C23 114.3(4) . .
N2 C24 H24A 108.7 . .
C23 C24 H24A 108.7 . .
N2 C24 H24B 108.7 . .
C23 C24 H24B 108.7 . .
H24A C24 H24B 107.6 . .
N2 C25 C26 113.8(4) . .
N2 C25 H25A 108.8 . .
C26 C25 H25A 108.8 . .
N2 C25 H25B 108.8 . .
C26 C25 H25B 108.8 . .
H25A C25 H25B 107.7 . .
O3 C26 C25 109.3(5) . .
O3 C26 H26A 109.8 . .
C25 C26 H26A 109.8 . .
O3 C26 H26B 109.8 . .
C25 C26 H26B 109.8 . .
H26A C26 H26B 108.3 . .
O3 C27 C28 109.8(4) . .
O3 C27 H27A 109.7 . .
C28 C27 H27A 109.7 . .
O3 C27 H27B 109.7 . .
C28 C27 H27B 109.7 . .
H27A C27 H27B 108.2 . .
O4 C28 C27 110.5(4) . .
O4 C28 H28A 109.5 . .
C27 C28 H28A 109.5 . .
O4 C28 H28B 109.5 . .
C27 C28 H28B 109.5 . .
H28A C28 H28B 108.1 . .
O4 C29 C30 109.7(4) . .
O4 C29 H29A 109.7 . .
C30 C29 H29A 109.7 . .
O4 C29 H29B 109.7 . .
C30 C29 H29B 109.7 . .
H29A C29 H29B 108.2 . .
N1 C30 C29 114.6(4) . .
N1 C30 H30A 108.6 . .
C29 C30 H30A 108.6 . .
N1 C30 H30B 108.6 . .
C29 C30 H30B 108.6 . .
H30A C30 H30B 107.6 . .
N1 C31 C32 114.3(4) . .
N1 C31 H31A 108.7 . .
C32 C31 H31A 108.7 . .
N1 C31 H31B 108.7 . .
C32 C31 H31B 108.7 . .
H31A C31 H31B 107.6 . .
O5 C32 C31 109.4(4) . .
O5 C32 H32A 109.8 . .
C31 C32 H32A 109.8 . .
O5 C32 H32B 109.8 . .
C31 C32 H32B 109.8 . .
H32A C32 H32B 108.2 . .
O5 C33 C34 110.4(4) . .
O5 C33 H33A 109.6 . .
C34 C33 H33A 109.6 . .
O5 C33 H33B 109.6 . .
C34 C33 H33B 109.6 . .
H33A C33 H33B 108.1 . .
O6 C34 C33 109.6(4) . .
O6 C34 H34A 109.7 . .
C33 C34 H34A 109.7 . .
O6 C34 H34B 109.7 . .
C33 C34 H34B 109.7 . .
H34A C34 H34B 108.2 . .
O6 C35 C36 109.7(4) . .
O6 C35 H35A 109.7 . .
C36 C35 H35A 109.7 . .
O6 C35 H35B 109.7 . .
C36 C35 H35B 109.7 . .
H35A C35 H35B 108.2 . .
N2 C36 C35 114.9(4) . .
N2 C36 H36A 108.6 . .
C35 C36 H36A 108.6 . .
N2 C36 H36B 108.6 . .
C35 C36 H36B 108.6 . .
H36A C36 H36B 107.5 . .

loop_
_geom_bond_atom_site_label_1
_geom_bond_atom_site_label_2
_geom_bond_distance
_geom_bond_site_symmetry_2
Si1 Si2 2.4296(18) .
Si1 Si2 2.4328(15) 2
Si1 Si3 2.4564(19) .
Si1 Si4 2.4572(19) .
Si1 Sn 2.5780(11) .
Si2 Si1 2.4327(15) 2
Si2 Si4 2.4660(18) 2
Si2 Si3 2.4778(19) .
Si3 Si5 2.4324(18) .
Si3 Si4 2.5649(17) 2
Si3 Si4 2.6641(17) .
Si4 Si5 2.4356(18) .
Si4 Si2 2.4660(18) 2
Si4 Si3 2.5649(17) 2
Si5 Si3 2.4324(18) 2
Si5 Si4 2.4356(18) 2
Sn C13B 2.144(14) .
Sn C1 2.186(6) .
Sn C7 2.201(4) .
Sn C13A 2.267(11) .
C1 C6 1.431(8) .
C1 C2 1.522(7) .
C1 H1 1.0000 .
C2 C3 1.593(9) .
C2 H2A 0.9900 .
C2 H2B 0.9900 .
C3 C4 1.392(10) .
C3 H3A 0.9900 .
C3 H3B 0.9900 .
C4 C5 1.514(8) .
C4 H4A 0.9900 .
C4 H4B 0.9900 .
C5 C6 1.567(8) .
C5 H5A 0.9900 .
C5 H5B 0.9900 .
C6 H6A 0.9900 .
C6 H6B 0.9900 .
C7 C8 1.523(6) .
C7 C12 1.526(6) .
C7 H7 1.0000 .
C8 C9 1.526(6) .
C8 H8A 0.9900 .
C8 H8B 0.9900 .
C9 C10 1.525(7) .
C9 H9A 0.9900 .
C9 H9B 0.9900 .
C10 C11 1.511(7) .
C10 H10A 0.9900 .
C10 H10B 0.9900 .
C11 C12 1.540(6) .
C11 H11A 0.9900 .
C11 H11B 0.9900 .
C12 H12A 0.9900 .
C12 H12B 0.9900 .
C13A C14A 1.40(3) .
C13A C18A 1.49(2) .
C13A H13A 1.0000 .
C14A C15A 1.68(4) .
C14A H14A 0.9900 .
C14A H14B 0.9900 .
C15A C16A 1.49(3) .
C15A H15A 0.9900 .
C15A H15B 0.9900 .
C16A C17A 1.53(4) .
C16A H16A 0.9900 .
C16A H16B 0.9900 .
C17A C18A 1.43(4) .
C17A H17A 0.9900 .
C17A H17B 0.9900 .
C18A H18A 0.9900 .
C18A H18B 0.9900 .
C13B C18B 1.53(2) .
C13B C14B 1.69(3) .
C13B H13B 1.0000 .
C14B C15B 1.40(4) .
C14B H14C 0.9900 .
C14B H14D 0.9900 .
C15B C16B 1.55(3) .
C15B H15C 0.9900 .
C15B H15D 0.9900 .
C16B C17B 1.51(4) .
C16B H16C 0.9900 .
C16B H16D 0.9900 .
C17B C18B 1.69(3) .
C17B H17C 0.9900 .
C17B H17D 0.9900 .
C18B H18C 0.9900 .
C18B H18D 0.9900 .
K O6 2.723(3) .
K O2 2.810(3) .
K O1 2.814(3) .
K O4 2.875(3) .
K O3 2.903(3) .
K O5 2.909(4) .
K N2 2.958(4) .
K N1 3.023(4) .
N1 C30 1.460(7) .
N1 C31 1.472(7) .
N1 C19 1.473(6) .
N2 C25 1.465(6) .
N2 C36 1.469(6) .
N2 C24 1.477(6) .
O1 C20 1.416(5) .
O1 C21 1.419(5) .
O2 C22 1.417(5) .
O2 C23 1.424(5) .
O3 C26 1.415(6) .
O3 C27 1.432(5) .
O4 C28 1.413(6) .
O4 C29 1.428(6) .
O5 C32 1.404(6) .
O5 C33 1.441(5) .
O6 C35 1.415(5) .
O6 C34 1.421(6) .
C19 C20 1.502(7) .
C19 H19A 0.9900 .
C19 H19B 0.9900 .
C20 H20A 0.9900 .
C20 H20B 0.9900 .
C21 C22 1.498(6) .
C21 H21A 0.9900 .
C21 H21B 0.9900 .
C22 H22A 0.9900 .
C22 H22B 0.9900 .
C23 C24 1.498(6) .
C23 H23A 0.9900 .
C23 H23B 0.9900 .
C24 H24A 0.9900 .
C24 H24B 0.9900 .
C25 C26 1.519(7) .
C25 H25A 0.9900 .
C25 H25B 0.9900 .
C26 H26A 0.9900 .
C26 H26B 0.9900 .
C27 C28 1.479(7) .
C27 H27A 0.9900 .
C27 H27B 0.9900 .
C28 H28A 0.9900 .
C28 H28B 0.9900 .
C29 C30 1.507(8) .
C29 H29A 0.9900 .
C29 H29B 0.9900 .
C30 H30A 0.9900 .
C30 H30B 0.9900 .
C31 C32 1.495(7) .
C31 H31A 0.9900 .
C31 H31B 0.9900 .
C32 H32A 0.9900 .
C32 H32B 0.9900 .
C33 C34 1.482(7) .
C33 H33A 0.9900 .
C33 H33B 0.9900 .
C34 H34A 0.9900 .
C34 H34B 0.9900 .
C35 C36 1.502(7) .
C35 H35A 0.9900 .
C35 H35B 0.9900 .
C36 H36A 0.9900 .
C36 H36B 0.9900 .
